data_7100301
loop_
_publ_author_name
'R. Katoono'
'H. Kawai'
'K. Fujiwara'
'T. Suzuki'

_publ_section_title
;
Stereospecific change in conformation upon
complexation of an exoditopic tetraamide host with a bis(ammonium)
guest: chiral recognition and strong CD signaling
;
_journal_name_full 'Chemical Communications'
_journal_paper_doi 10.1039/b510134d
_journal_year 2005
_chemical_formula_moiety 'C76 H68 N4 O4 '
_chemical_formula_sum 'C76 H68 N4 O4'
_chemical_formula_weight 1101.40
_space_group_IT_number 14
_symmetry_cell_setting monoclinic
_symmetry_space_group_name_Hall '-P 2yn'
_symmetry_space_group_name_H-M 'P 1 21/n 1'
_cell_angle_alpha 90.0000
_cell_angle_beta 90.193(6)
_cell_angle_gamma 90.0000
_cell_formula_units_Z 2
_cell_length_a 18.788(4)
_cell_length_b 8.9758(19)
_cell_length_c 18.881(4)
_cell_measurement_temperature 153.1
_cell_volume 3184.0(12)
_exptl_crystal_density_diffrn 1.149
_cod_original_sg_symbol_H-M 'P 21/n'
_cod_original_formula_sum 'C76 H68 N4 O4 '
_cod_database_code 7100301

loop_
_symmetry_equiv_pos_site_id
_symmetry_equiv_pos_as_xyz
1 +X,+Y,+Z
2 1/2-X,1/2+Y,1/2-Z
3 -X,-Y,-Z
4 1/2+X,1/2-Y,1/2+Z

loop_
_atom_site_label
_atom_site_type_symbol
_atom_site_fract_x
_atom_site_fract_y
_atom_site_fract_z
_atom_site_U_iso_or_equiv
_atom_site_adp_type
_atom_site_occupancy
_atom_site_symmetry_multiplicity
_atom_site_calc_flag
_atom_site_refinement_flags
_atom_site_disorder_assembly
_atom_site_disorder_group
O(1) O 0.1540(2) -0.1482(4) 0.7151(2) 0.0363(12) Uani 1.00 1 d . . .
O(2) O 0.3594(2) -0.1492(4) 0.9981(2) 0.0434(13) Uani 1.00 1 d . . .
N(1) N 0.1267(2) 0.0979(5) 0.7099(2) 0.0302(13) Uani 1.00 1 d . . .
N(2) N 0.3526(2) 0.0946(5) 1.0295(2) 0.0326(14) Uani 1.00 1 d . . .
C(1) C 0.1882(3) -0.0056(5) 0.8140(2) 0.0284(15) Uani 1.00 1 d . . .
C(2) C 0.2312(3) 0.1160(6) 0.8295(2) 0.0323(16) Uani 1.00 1 d . . .
C(3) C 0.2747(2) 0.1156(6) 0.8887(2) 0.0296(16) Uani 1.00 1 d . . .
C(4) C 0.2760(3) -0.0074(6) 0.9334(2) 0.0315(16) Uani 1.00 1 d . . .
C(5) C 0.2317(3) -0.1283(6) 0.9196(2) 0.0366(18) Uani 1.00 1 d . . .
C(6) C 0.1895(3) -0.1273(6) 0.8594(2) 0.0342(17) Uani 1.00 1 d . . .
C(7) C 0.1528(3) -0.0239(6) 0.7429(2) 0.0295(16) Uani 1.00 1 d . . .
C(8) C 0.3308(3) -0.0267(6) 0.9907(3) 0.0328(17) Uani 1.00 1 d . . .
C(9) C 0.1091(3) 0.0857(7) 0.6329(2) 0.0406(19) Uani 1.00 1 d . . .
C(10) C 0.0300(3) 0.0688(7) 0.6186(3) 0.051(2) Uani 1.00 1 d . . .
C(11) C -0.0037(3) -0.0716(8) 0.6475(3) 0.052(2) Uani 1.00 1 d . . .
C(12) C 0.0159(4) -0.2116(8) 0.6091(3) 0.063(2) Uani 1.00 1 d . . .
C(13) C 0.4136(3) 0.0750(6) 1.0785(2) 0.0382(18) Uani 1.00 1 d . . .
C(14) C 0.3934(3) 0.0755(7) 1.1552(3) 0.047(2) Uani 1.00 1 d . . .
C(15) C 0.3438(4) -0.0534(8) 1.1751(3) 0.065(2) Uani 1.00 1 d . . .
C(16) C 0.3195(4) -0.0454(10) 1.2514(3) 0.090(3) Uani 1.00 1 d . . .
C(17) C 0.1013(3) 0.2267(6) 0.7454(2) 0.0320(17) Uani 1.00 1 d . . .
C(18) C 0.1198(3) 0.3661(6) 0.7202(3) 0.0357(17) Uani 1.00 1 d . . .
C(19) C 0.0930(3) 0.4948(6) 0.7506(3) 0.0351(17) Uani 1.00 1 d . . .
C(20) C 0.0445(3) 0.4837(6) 0.8060(3) 0.0359(18) Uani 1.00 1 d . . .
C(21) C 0.0272(3) 0.3423(7) 0.8319(3) 0.042(2) Uani 1.00 1 d . . .
C(22) C 0.0550(3) 0.2160(6) 0.8018(3) 0.0342(17) Uani 1.00 1 d . . .
C(23) C 0.0108(3) 0.6143(6) 0.8325(3) 0.0386(19) Uani 1.00 1 d . . .
C(24) C -0.0206(3) 0.7255(7) 0.8499(3) 0.045(2) Uani 1.00 1 d . . .
C(25) C -0.0594(3) 0.8619(6) 0.8662(3) 0.0376(18) Uani 1.00 1 d . . .
C(26) C -0.0983(3) 0.9324(7) 0.8149(3) 0.047(2) Uani 1.00 1 d . . .
C(27) C -0.1335(3) 1.0647(7) 0.8308(3) 0.052(2) Uani 1.00 1 d . . .
C(28) C -0.1319(3) 1.1226(6) 0.8982(3) 0.0376(18) Uani 1.00 1 d . . .
C(29) C -0.0945(3) 1.0478(6) 0.9505(3) 0.042(2) Uani 1.00 1 d . . .
C(30) C -0.0582(3) 0.9185(7) 0.9350(3) 0.0429(19) Uani 1.00 1 d . . .
C(31) C 0.1690(3) 0.7408(7) 1.0863(3) 0.045(2) Uani 1.00 1 d . . .
C(32) C 0.2003(3) 0.6267(6) 1.0744(3) 0.0367(18) Uani 1.00 1 d . . .
C(33) C 0.2385(3) 0.4915(6) 1.0595(2) 0.0357(18) Uani 1.00 1 d . . .
C(34) C 0.3117(3) 0.4957(7) 1.0447(2) 0.0385(19) Uani 1.00 1 d . . .
C(35) C 0.3476(3) 0.3659(6) 1.0333(2) 0.0340(17) Uani 1.00 1 d . . .
C(36) C 0.3128(3) 0.2294(6) 1.0375(2) 0.0313(17) Uani 1.00 1 d . . .
C(37) C 0.2404(3) 0.2245(6) 1.0521(2) 0.0352(18) Uani 1.00 1 d . . .
C(38) C 0.2041(3) 0.3554(6) 1.0632(3) 0.0357(17) Uani 1.00 1 d . . .
H(1) H 0.2306 0.2004 0.7992 0.039 Uiso 1.00 1 c R . .
H(2) H 0.3036 0.1998 0.8988 0.036 Uiso 1.00 1 c R . .
H(3) H 0.2308 -0.2109 0.9511 0.044 Uiso 1.00 1 c R . .
H(4) H 0.1604 -0.2112 0.8492 0.041 Uiso 1.00 1 c R . .
H(5) H 0.1255 0.1730 0.6097 0.049 Uiso 1.00 1 c R . .
H(6) H 0.1329 0.0012 0.6141 0.049 Uiso 1.00 1 c R . .
H(7) H 0.0064 0.1517 0.6393 0.061 Uiso 1.00 1 c R . .
H(8) H 0.0229 0.0701 0.5688 0.061 Uiso 1.00 1 c R . .
H(9) H 0.0105 -0.0821 0.6956 0.062 Uiso 1.00 1 c R . .
H(10) H -0.0539 -0.0603 0.6450 0.062 Uiso 1.00 1 c R . .
H(11) H -0.0171 -0.2287 0.5718 0.075 Uiso 1.00 1 c R . .
H(12) H 0.0148 -0.2932 0.6412 0.075 Uiso 1.00 1 c R . .
H(13) H 0.0624 -0.2018 0.5901 0.075 Uiso 1.00 1 c R . .
H(14) H 0.4359 -0.0175 1.0681 0.046 Uiso 1.00 1 c R . .
H(15) H 0.4464 0.1538 1.0706 0.046 Uiso 1.00 1 c R . .
H(16) H 0.4355 0.0681 1.1830 0.056 Uiso 1.00 1 c R . .
H(17) H 0.3700 0.1669 1.1654 0.056 Uiso 1.00 1 c R . .
H(18) H 0.3031 -0.0498 1.1451 0.078 Uiso 1.00 1 c R . .
H(19) H 0.3683 -0.1447 1.1679 0.078 Uiso 1.00 1 c R . .
H(20) H 0.3521 -0.0987 1.2805 0.108 Uiso 1.00 1 c R . .
H(21) H 0.2736 -0.0887 1.2553 0.108 Uiso 1.00 1 c R . .
H(22) H 0.3177 0.0556 1.2663 0.108 Uiso 1.00 1 c R . .
H(23) H 0.1518 0.3736 0.6815 0.043 Uiso 1.00 1 c R . .
H(24) H 0.1075 0.5899 0.7338 0.042 Uiso 1.00 1 c R . .
H(25) H -0.0046 0.3337 0.8707 0.051 Uiso 1.00 1 c R . .
H(26) H 0.0429 0.1210 0.8204 0.041 Uiso 1.00 1 c R . .
H(27) H -0.1011 0.8917 0.7686 0.056 Uiso 1.00 1 c R . .
H(28) H -0.1591 1.1154 0.7946 0.063 Uiso 1.00 1 c R . .
H(29) H -0.0935 1.0865 0.9973 0.051 Uiso 1.00 1 c R . .
H(30) H -0.0325 0.8680 0.9710 0.052 Uiso 1.00 1 c R . .
H(31) H 0.3359 0.5885 1.0425 0.046 Uiso 1.00 1 c R . .
H(32) H 0.3969 0.3685 1.0226 0.041 Uiso 1.00 1 c R . .
H(33) H 0.2161 0.1317 1.0538 0.042 Uiso 1.00 1 c R . .
H(34) H 0.1548 0.3523 1.0744 0.043 Uiso 1.00 1 c R . .

loop_
_atom_site_aniso_label
_atom_site_aniso_U_11
_atom_site_aniso_U_22
_atom_site_aniso_U_33
_atom_site_aniso_U_12
_atom_site_aniso_U_13
_atom_site_aniso_U_23
O(1) 0.034(2) 0.034(2) 0.041(2) 0.003(2) -0.0084(19) -0.008(2)
O(2) 0.046(2) 0.034(2) 0.050(2) 0.013(2) -0.009(2) 0.001(2)
N(1) 0.027(2) 0.029(2) 0.034(2) 0.009(2) -0.004(2) 0.000(2)
N(2) 0.031(3) 0.029(2) 0.038(2) 0.004(2) -0.010(2) -0.005(2)
C(1) 0.033(3) 0.018(2) 0.035(3) 0.006(2) -0.003(2) -0.000(2)
C(2) 0.041(3) 0.023(3) 0.033(3) 0.002(2) 0.000(2) 0.001(2)
C(3) 0.029(3) 0.031(3) 0.029(3) 0.001(2) -0.004(2) -0.006(2)
C(4) 0.029(3) 0.039(3) 0.026(2) 0.004(2) -0.005(2) -0.001(2)
C(5) 0.037(3) 0.035(3) 0.037(3) -0.004(3) -0.001(2) -0.002(3)
C(6) 0.036(3) 0.036(3) 0.031(3) -0.002(3) -0.001(2) -0.010(2)
C(7) 0.027(3) 0.032(3) 0.029(3) -0.004(2) 0.001(2) -0.002(2)
C(8) 0.026(3) 0.033(3) 0.040(3) -0.006(2) -0.001(2) -0.003(3)
C(9) 0.054(4) 0.045(4) 0.022(3) 0.002(3) -0.007(3) -0.004(2)
C(10) 0.053(4) 0.059(4) 0.039(3) 0.024(3) -0.015(3) -0.014(3)
C(11) 0.033(4) 0.087(5) 0.036(3) -0.013(4) -0.007(3) 0.004(3)
C(12) 0.057(5) 0.073(5) 0.057(4) -0.021(4) -0.021(4) 0.000(4)
C(13) 0.035(3) 0.036(3) 0.044(3) -0.002(3) -0.008(3) 0.000(3)
C(14) 0.046(4) 0.054(4) 0.041(3) 0.012(3) -0.010(3) -0.003(3)
C(15) 0.055(5) 0.089(6) 0.050(4) 0.013(4) -0.001(3) 0.014(4)
C(16) 0.063(6) 0.157(9) 0.051(4) 0.016(6) -0.006(4) 0.017(5)
C(17) 0.028(3) 0.032(3) 0.036(3) 0.005(2) 0.002(2) 0.004(2)
C(18) 0.036(3) 0.034(3) 0.037(3) 0.002(3) 0.004(2) -0.007(3)
C(19) 0.031(3) 0.027(3) 0.047(3) -0.003(2) -0.001(2) 0.002(3)
C(20) 0.025(3) 0.035(3) 0.048(3) -0.004(2) 0.001(2) -0.008(3)
C(21) 0.036(4) 0.043(4) 0.047(3) -0.007(3) 0.002(3) -0.003(3)
C(22) 0.034(3) 0.022(3) 0.047(3) -0.007(2) 0.001(3) 0.003(2)
C(23) 0.029(3) 0.029(3) 0.058(4) 0.001(3) 0.004(3) -0.008(3)
C(24) 0.028(3) 0.048(4) 0.058(4) -0.009(3) 0.003(3) 0.003(3)
C(25) 0.029(3) 0.028(3) 0.056(4) 0.001(2) 0.016(3) -0.003(3)
C(26) 0.041(4) 0.045(4) 0.054(4) 0.003(3) 0.012(3) 0.005(3)
C(27) 0.047(4) 0.052(4) 0.058(4) 0.013(3) 0.013(3) 0.008(3)
C(28) 0.027(3) 0.033(3) 0.053(4) 0.001(3) 0.015(3) -0.007(3)
C(29) 0.035(4) 0.043(3) 0.048(4) -0.002(3) -0.002(3) -0.016(3)
C(30) 0.029(3) 0.044(3) 0.055(4) 0.008(3) 0.004(3) -0.009(3)
C(31) 0.042(4) 0.043(4) 0.049(4) -0.002(3) 0.012(3) 0.006(3)
C(32) 0.035(3) 0.028(3) 0.047(3) 0.001(3) 0.006(3) -0.000(3)
C(33) 0.042(4) 0.034(3) 0.031(3) 0.005(3) 0.009(2) -0.001(2)
C(34) 0.044(4) 0.031(3) 0.040(3) -0.003(3) 0.002(3) 0.002(3)
C(35) 0.031(3) 0.032(3) 0.039(3) -0.009(3) 0.003(2) -0.007(3)
C(36) 0.022(3) 0.040(3) 0.032(3) 0.001(2) -0.003(2) -0.001(2)
C(37) 0.030(3) 0.038(3) 0.038(3) -0.005(3) 0.002(2) 0.001(3)
C(38) 0.025(3) 0.030(3) 0.052(3) -0.000(2) 0.015(2) 0.007(3)

loop_
_geom_bond_atom_site_label_1
_geom_bond_atom_site_label_2
_geom_bond_distance
_geom_bond_publ_flag
_geom_bond_site_symmetry_1
_geom_bond_site_symmetry_2
O(1) C(7) 1.233(7) ? . .
O(2) C(8) 1.232(7) ? . .
N(1) C(7) 1.350(7) ? . .
N(1) C(9) 1.494(6) ? . .
N(1) C(17) 1.420(7) ? . .
N(2) C(8) 1.374(7) ? . .
N(2) C(13) 1.481(7) ? . .
N(2) C(36) 1.431(7) ? . .
C(1) C(2) 1.389(7) ? . .
C(1) C(6) 1.389(7) ? . .
C(1) C(7) 1.505(7) ? . .
C(2) C(3) 1.381(7) ? . .
C(3) C(4) 1.390(8) ? . .
C(4) C(5) 1.391(8) ? . .
C(4) C(8) 1.501(8) ? . .
C(5) C(6) 1.385(7) ? . .
C(9) C(10) 1.517(9) ? . .
C(10) C(11) 1.512(9) ? . .
C(11) C(12) 1.498(10) ? . .
C(13) C(14) 1.499(8) ? . .
C(14) C(15) 1.532(10) ? . .
C(15) C(16) 1.515(10) ? . .
C(17) C(18) 1.384(8) ? . .
C(17) C(22) 1.380(8) ? . .
C(18) C(19) 1.385(8) ? . .
C(19) C(20) 1.394(8) ? . .
C(20) C(21) 1.398(8) ? . .
C(20) C(23) 1.424(8) ? . .
C(21) C(22) 1.372(8) ? . .
C(23) C(24) 1.206(9) ? . .
C(24) C(25) 1.458(9) ? . .
C(25) C(26) 1.367(9) ? . .
C(25) C(30) 1.394(9) ? . .
C(26) C(27) 1.392(9) ? . .
C(27) C(28) 1.376(9) ? . .
C(28) C(29) 1.383(8) ? . .
C(28) C(31) 1.441(8) ? . 57703
C(29) C(30) 1.377(8) ? . .
C(31) C(32) 1.203(9) ? . .
C(32) C(33) 1.437(8) ? . .
C(33) C(34) 1.405(9) ? . .
C(33) C(38) 1.384(8) ? . .
C(34) C(35) 1.364(8) ? . .
C(35) C(36) 1.391(8) ? . .
C(36) C(37) 1.390(8) ? . .
C(37) C(38) 1.375(8) ? . .
C(2) H(1) 0.950 ? . .
C(3) H(2) 0.950 ? . .
C(5) H(3) 0.950 ? . .
C(6) H(4) 0.950 ? . .
C(9) H(5) 0.950 ? . .
C(9) H(6) 0.950 ? . .
C(10) H(7) 0.950 ? . .
C(10) H(8) 0.950 ? . .
C(11) H(9) 0.950 ? . .
C(11) H(10) 0.950 ? . .
C(12) H(11) 0.950 ? . .
C(12) H(12) 0.950 ? . .
C(12) H(13) 0.950 ? . .
C(13) H(14) 0.950 ? . .
C(13) H(15) 0.950 ? . .
C(14) H(16) 0.950 ? . .
C(14) H(17) 0.950 ? . .
C(15) H(18) 0.950 ? . .
C(15) H(19) 0.950 ? . .
C(16) H(20) 0.950 ? . .
C(16) H(21) 0.950 ? . .
C(16) H(22) 0.950 ? . .
C(18) H(23) 0.950 ? . .
C(19) H(24) 0.950 ? . .
C(21) H(25) 0.950 ? . .
C(22) H(26) 0.950 ? . .
C(26) H(27) 0.950 ? . .
C(27) H(28) 0.950 ? . .
C(29) H(29) 0.950 ? . .
C(30) H(30) 0.950 ? . .
C(34) H(31) 0.950 ? . .
C(35) H(32) 0.950 ? . .
C(37) H(33) 0.950 ? . .
C(38) H(34) 0.950 ? . .
